data_7153678
loop_
_publ_author_name
'Ozeryanskii, Valery A.'
'Pozharskii, Alexander F.'
'Antonov, Alexander S.'
'Filarowski, Alexander'

_publ_section_title
;
 Out-Basicity of 1,8-bis(dimethylamino)naphthalene: the experimental and
 theoretical challenge.
;
_journal_issue 15
_journal_name_full 'Organic &amp; biomolecular chemistry'
_journal_page_first 2360
_journal_page_last 2369
_journal_paper_doi 10.1039/c3ob41986j
_journal_volume 12
_journal_year 2014
_chemical_formula_moiety 'C29 H34 N3 O, Cl O4'
_chemical_formula_sum 'C29 H34 Cl N3 O5'
_chemical_formula_weight 540.04
_chemical_name_systematic
; 
 ? 
;
_space_group_IT_number 14
_symmetry_cell_setting monoclinic
_symmetry_space_group_name_Hall '-P 2ybc'
_symmetry_space_group_name_H-M 'P 1 21/c 1'
_atom_sites_solution_hydrogens mixed
_atom_sites_solution_primary direct
_atom_sites_solution_secondary difmap
_audit_creation_method SHELXL-97
_cell_angle_alpha 90.00
_cell_angle_beta 95.6800(10)
_cell_angle_gamma 90.00
_cell_formula_units_Z 4
_cell_length_a 21.5850(10)
_cell_length_b 7.8022(4)
_cell_length_c 15.6198(8)
_cell_measurement_reflns_used 646
_cell_measurement_temperature 100(2)
_cell_measurement_theta_max 29
_cell_measurement_theta_min 3
_cell_volume 2617.6(2)
_computing_cell_refinement 'Bruker SAINT'
_computing_data_collection 'Bruker APEX II'
_computing_data_reduction 'Bruker SAINT'
_computing_molecular_graphics 'SHELXTL  (Sheldrick, 2008)'
_computing_publication_material 'SHELXTL  (Sheldrick, 2008)'
_computing_structure_refinement 'SHELXTL  (Sheldrick, 2008)'
_computing_structure_solution 'SHELXTL  (Sheldrick, 2008)'
_diffrn_ambient_temperature 100(2)
_diffrn_measured_fraction_theta_full 1.000
_diffrn_measured_fraction_theta_max 1.000
_diffrn_measurement_device_type 'Bruker APEX II CCD area detector'
_diffrn_measurement_method 'omega scans'
_diffrn_radiation_monochromator graphite
_diffrn_radiation_source 'fine-focus sealed tube'
_diffrn_radiation_type MoK\a
_diffrn_radiation_wavelength 0.71073
_diffrn_reflns_av_R_equivalents 0.0347
_diffrn_reflns_av_sigmaI/netI 0.0297
_diffrn_reflns_limit_h_max 29
_diffrn_reflns_limit_h_min -29
_diffrn_reflns_limit_k_max 10
_diffrn_reflns_limit_k_min -10
_diffrn_reflns_limit_l_max 21
_diffrn_reflns_limit_l_min -21
_diffrn_reflns_number 29499
_diffrn_reflns_theta_full 29.00
_diffrn_reflns_theta_max 29.00
_diffrn_reflns_theta_min 1.90
_exptl_absorpt_coefficient_mu 0.192
_exptl_absorpt_correction_T_max 0.956
_exptl_absorpt_correction_T_min 0.919
_exptl_absorpt_correction_type multi-scan
_exptl_absorpt_process_details SADABS
_exptl_crystal_colour grey
_exptl_crystal_density_diffrn 1.370
_exptl_crystal_density_method 'not measured'
_exptl_crystal_description plate
_exptl_crystal_F_000 1144
_exptl_crystal_size_max 0.45
_exptl_crystal_size_mid 0.33
_exptl_crystal_size_min 0.24
_refine_diff_density_max 0.429
_refine_diff_density_min -0.470
_refine_diff_density_rms 0.052
_refine_ls_extinction_method none
_refine_ls_goodness_of_fit_ref 1.019
_refine_ls_hydrogen_treatment constr
_refine_ls_matrix_type full
_refine_ls_number_parameters 349
_refine_ls_number_reflns 6966
_refine_ls_number_restraints 0
_refine_ls_restrained_S_all 1.019
_refine_ls_R_factor_all 0.0569
_refine_ls_R_factor_gt 0.0407
_refine_ls_shift/su_max 0.001
_refine_ls_shift/su_mean 0.000
_refine_ls_structure_factor_coef Fsqd
_refine_ls_weighting_details 'calc w=1/[\s^2^(Fo^2^)+(0.0505P)^2^+1.4318P] where P=(Fo^2^+2Fc^2^)/3'
_refine_ls_weighting_scheme calc
_refine_ls_wR_factor_gt 0.1005
_refine_ls_wR_factor_ref 0.1104
_reflns_number_gt 5479
_reflns_number_total 6966
_reflns_threshold_expression I>2\s(I)
_cod_data_source_file c3ob41986j.txt
_cod_data_source_block fin
_cod_depositor_comments
;
The following automatic conversions were performed:

'_symmetry_cell_setting' value 'Monoclinic' changed to 'monoclinic'
according to
/usr/data/users/saulius/crontab/automatic-downloads/current/RSC/lib/dictionaries/cif_core.dic
dictionary named 'cif_core.dic' version 2.4.2 from 2011-04-26.

Automatic conversion script
Id: cif_fix_values 2281 2013-09-26 08:29:07Z andrius 
;
_cod_original_sg_symbol_H-M 'P 21/c'
_cod_database_code 7153678

loop_
_symmetry_equiv_pos_as_xyz
'x, y, z'
'-x, y+1/2, -z+1/2'
'-x, -y, -z'
'x, -y-1/2, z-1/2'

loop_
_atom_site_label
_atom_site_type_symbol
_atom_site_fract_x
_atom_site_fract_y
_atom_site_fract_z
_atom_site_U_iso_or_equiv
_atom_site_adp_type
_atom_site_occupancy
_atom_site_symmetry_multiplicity
_atom_site_calc_flag
_atom_site_refinement_flags
N1 N 0.41115(6) 0.02803(17) 0.30959(9) 0.0221(3) Uani 1 1 d .
H1N H 0.3570 -0.0196 0.2899 0.026 Uiso 1 1 d R
N2 N 0.29483(5) -0.02536(15) 0.28178(7) 0.0160(2) Uani 1 1 d .
N3 N 0.12338(6) 0.28326(16) 0.20439(8) 0.0192(2) Uani 1 1 d .
O5 O 0.15969(4) -0.03058(13) 0.25730(6) 0.0154(2) Uani 1 1 d .
H5O H 0.1555 0.0580 0.2272 0.018 Uiso 1 1 d R
C1 C 0.39643(6) 0.18682(19) 0.35354(10) 0.0194(3) Uani 1 1 d .
C2 C 0.44380(7) 0.2965(2) 0.38066(11) 0.0251(3) Uani 1 1 d .
H2A H 0.4851 0.2707 0.3690 0.030 Uiso 1 1 calc R
C3 C 0.43194(7) 0.4467(2) 0.42549(11) 0.0264(3) Uani 1 1 d .
H3A H 0.4645 0.5262 0.4405 0.032 Uiso 1 1 calc R
C4 C 0.37330(7) 0.4782(2) 0.44752(10) 0.0229(3) Uani 1 1 d .
H4A H 0.3657 0.5770 0.4804 0.028 Uiso 1 1 calc R
C5 C 0.32367(6) 0.36454(18) 0.42166(9) 0.0176(3) Uani 1 1 d .
C6 C 0.26374(7) 0.39476(19) 0.44750(9) 0.0187(3) Uani 1 1 d .
H6A H 0.2570 0.4906 0.4829 0.022 Uiso 1 1 calc R
C7 C 0.21539(6) 0.28768(18) 0.42205(9) 0.0165(3) Uani 1 1 d .
H7A H 0.1761 0.3081 0.4428 0.020 Uiso 1 1 calc R
C8 C 0.22148(6) 0.14673(17) 0.36574(8) 0.0134(2) Uani 1 1 d .
C9 C 0.28016(6) 0.11218(17) 0.33966(8) 0.0141(2) Uani 1 1 d .
C10 C 0.33312(6) 0.21800(18) 0.36998(9) 0.0159(3) Uani 1 1 d .
C11 C 0.44274(8) -0.0999(2) 0.37009(13) 0.0324(4) Uani 1 1 d .
H11A H 0.4188 -0.1142 0.4197 0.049 Uiso 1 1 calc R
H11B H 0.4847 -0.0594 0.3897 0.049 Uiso 1 1 calc R
H11C H 0.4454 -0.2100 0.3406 0.049 Uiso 1 1 calc R
C12 C 0.44578(8) 0.0556(2) 0.23253(12) 0.0322(4) Uani 1 1 d .
H12A H 0.4260 0.1482 0.1973 0.048 Uiso 1 1 calc R
H12B H 0.4451 -0.0501 0.1985 0.048 Uiso 1 1 calc R
H12C H 0.4890 0.0867 0.2512 0.048 Uiso 1 1 calc R
C13 C 0.27914(7) -0.20355(18) 0.30426(10) 0.0195(3) Uani 1 1 d .
H13A H 0.2871 -0.2195 0.3666 0.029 Uiso 1 1 calc R
H13B H 0.3049 -0.2836 0.2749 0.029 Uiso 1 1 calc R
H13C H 0.2351 -0.2254 0.2862 0.029 Uiso 1 1 calc R
C14 C 0.28373(7) 0.0178(2) 0.18892(9) 0.0213(3) Uani 1 1 d .
H14A H 0.2976 0.1353 0.1797 0.032 Uiso 1 1 calc R
H14B H 0.2392 0.0082 0.1702 0.032 Uiso 1 1 calc R
H14C H 0.3070 -0.0617 0.1556 0.032 Uiso 1 1 calc R
C15 C 0.16157(6) 0.04112(17) 0.34176(8) 0.0130(2) Uani 1 1 d .
C16 C 0.10175(6) 0.15361(17) 0.34200(8) 0.0137(2) Uani 1 1 d .
C17 C 0.06187(6) 0.13616(18) 0.40672(9) 0.0158(3) Uani 1 1 d .
H17A H 0.0737 0.0630 0.4541 0.019 Uiso 1 1 calc R
C18 C 0.00525(6) 0.22300(19) 0.40374(9) 0.0176(3) Uani 1 1 d .
H18A H -0.0209 0.2093 0.4488 0.021 Uiso 1 1 calc R
C19 C -0.01275(6) 0.32944(19) 0.33462(9) 0.0195(3) Uani 1 1 d .
H19A H -0.0517 0.3870 0.3314 0.023 Uiso 1 1 calc R
C20 C 0.02646(6) 0.35150(19) 0.27013(9) 0.0189(3) Uani 1 1 d .
H20A H 0.0145 0.4262 0.2234 0.023 Uiso 1 1 calc R
C21 C 0.08340(6) 0.26515(18) 0.27321(8) 0.0159(3) Uani 1 1 d .
C22 C 0.16539(7) 0.4330(2) 0.21665(10) 0.0259(3) Uani 1 1 d .
H22A H 0.1866 0.4314 0.2751 0.039 Uiso 1 1 calc R
H22B H 0.1410 0.5387 0.2080 0.039 Uiso 1 1 calc R
H22C H 0.1964 0.4282 0.1749 0.039 Uiso 1 1 calc R
C23 C 0.08907(8) 0.2901(2) 0.11844(9) 0.0256(3) Uani 1 1 d .
H23A H 0.0593 0.1949 0.1119 0.038 Uiso 1 1 calc R
H23B H 0.1184 0.2808 0.0746 0.038 Uiso 1 1 calc R
H23C H 0.0666 0.3990 0.1114 0.038 Uiso 1 1 calc R
C24 C 0.15785(6) -0.10787(17) 0.40538(8) 0.0142(3) Uani 1 1 d .
C25 C 0.18999(6) -0.10475(18) 0.48714(9) 0.0164(3) Uani 1 1 d .
H25A H 0.2180 -0.0135 0.5029 0.020 Uiso 1 1 calc R
C26 C 0.18135(7) -0.23480(19) 0.54616(9) 0.0191(3) Uani 1 1 d .
H26A H 0.2035 -0.2317 0.6018 0.023 Uiso 1 1 calc R
C27 C 0.14062(7) -0.36829(19) 0.52385(9) 0.0194(3) Uani 1 1 d .
H27A H 0.1343 -0.4558 0.5644 0.023 Uiso 1 1 calc R
C28 C 0.10897(7) -0.37372(19) 0.44178(9) 0.0193(3) Uani 1 1 d .
H28A H 0.0815 -0.4660 0.4260 0.023 Uiso 1 1 calc R
C29 C 0.11746(6) -0.24452(18) 0.38280(9) 0.0172(3) Uani 1 1 d .
H29A H 0.0958 -0.2490 0.3269 0.021 Uiso 1 1 calc R
Cl1 Cl 0.363818(16) -0.45723(5) 0.11285(2) 0.02313(9) Uani 1 1 d .
O1 O 0.30997(6) -0.5174(2) 0.15040(9) 0.0448(4) Uani 1 1 d .
O2 O 0.39982(6) -0.3469(2) 0.17247(11) 0.0508(4) Uani 1 1 d .
O3 O 0.34349(7) -0.3630(2) 0.03637(11) 0.0598(5) Uani 1 1 d .
O4 O 0.40086(7) -0.5986(2) 0.09071(11) 0.0505(4) Uani 1 1 d .

loop_
_atom_site_aniso_label
_atom_site_aniso_U_11
_atom_site_aniso_U_22
_atom_site_aniso_U_33
_atom_site_aniso_U_23
_atom_site_aniso_U_13
_atom_site_aniso_U_12
N1 0.0158(6) 0.0183(6) 0.0334(7) 0.0018(5) 0.0093(5) 0.0004(5)
N2 0.0164(5) 0.0138(6) 0.0186(6) -0.0012(4) 0.0047(4) 0.0003(4)
N3 0.0205(6) 0.0208(6) 0.0169(6) 0.0046(5) 0.0051(4) 0.0031(5)
O5 0.0170(4) 0.0161(5) 0.0131(4) -0.0013(4) 0.0014(3) 0.0003(4)
C1 0.0150(6) 0.0167(7) 0.0270(7) 0.0028(6) 0.0048(5) -0.0003(5)
C2 0.0145(6) 0.0253(8) 0.0356(8) 0.0042(7) 0.0025(6) -0.0032(6)
C3 0.0190(7) 0.0235(8) 0.0357(9) 0.0025(7) -0.0025(6) -0.0083(6)
C4 0.0231(7) 0.0176(7) 0.0271(7) -0.0010(6) -0.0028(6) -0.0040(6)
C5 0.0176(6) 0.0151(7) 0.0197(6) 0.0012(5) -0.0006(5) -0.0008(5)
C6 0.0204(7) 0.0151(7) 0.0204(7) -0.0032(5) 0.0012(5) 0.0003(5)
C7 0.0157(6) 0.0159(7) 0.0182(6) -0.0018(5) 0.0023(5) 0.0013(5)
C8 0.0134(6) 0.0121(6) 0.0146(6) 0.0018(5) 0.0009(4) -0.0001(5)
C9 0.0151(6) 0.0116(6) 0.0156(6) 0.0015(5) 0.0018(5) 0.0005(5)
C10 0.0141(6) 0.0135(6) 0.0204(6) 0.0030(5) 0.0021(5) -0.0008(5)
C11 0.0230(8) 0.0243(8) 0.0499(11) 0.0071(8) 0.0037(7) 0.0058(6)
C12 0.0250(8) 0.0311(9) 0.0437(10) -0.0033(7) 0.0197(7) -0.0046(7)
C13 0.0187(7) 0.0130(6) 0.0277(7) -0.0004(5) 0.0058(5) 0.0012(5)
C14 0.0229(7) 0.0231(8) 0.0186(7) -0.0015(6) 0.0063(5) -0.0002(6)
C15 0.0122(6) 0.0132(6) 0.0136(6) -0.0011(5) 0.0015(4) 0.0000(5)
C16 0.0120(6) 0.0127(6) 0.0161(6) -0.0015(5) -0.0001(5) -0.0005(5)
C17 0.0161(6) 0.0156(6) 0.0156(6) 0.0000(5) 0.0012(5) -0.0003(5)
C18 0.0155(6) 0.0181(7) 0.0198(6) -0.0031(5) 0.0046(5) -0.0017(5)
C19 0.0143(6) 0.0196(7) 0.0246(7) -0.0036(6) 0.0012(5) 0.0031(5)
C20 0.0184(6) 0.0185(7) 0.0192(6) 0.0017(5) -0.0016(5) 0.0033(5)
C21 0.0156(6) 0.0161(7) 0.0161(6) -0.0001(5) 0.0021(5) 0.0004(5)
C22 0.0248(7) 0.0284(8) 0.0255(7) 0.0083(6) 0.0074(6) -0.0028(6)
C23 0.0344(8) 0.0255(8) 0.0174(7) 0.0025(6) 0.0043(6) 0.0086(7)
C24 0.0129(6) 0.0135(6) 0.0164(6) 0.0000(5) 0.0033(5) 0.0022(5)
C25 0.0158(6) 0.0152(6) 0.0179(6) -0.0008(5) 0.0011(5) 0.0016(5)
C26 0.0227(7) 0.0179(7) 0.0170(6) 0.0004(5) 0.0027(5) 0.0046(5)
C27 0.0221(7) 0.0155(7) 0.0220(7) 0.0034(5) 0.0087(5) 0.0036(5)
C28 0.0175(6) 0.0144(7) 0.0267(7) -0.0001(5) 0.0051(5) -0.0009(5)
C29 0.0159(6) 0.0164(7) 0.0194(6) -0.0011(5) 0.0011(5) 0.0011(5)
Cl1 0.01845(16) 0.02096(18) 0.03067(19) 0.00177(14) 0.00583(13) 0.00072(13)
O1 0.0349(7) 0.0555(9) 0.0468(8) -0.0025(7) 0.0182(6) -0.0176(7)
O2 0.0334(7) 0.0509(9) 0.0679(10) -0.0259(8) 0.0044(7) -0.0123(7)
O3 0.0476(9) 0.0661(11) 0.0644(10) 0.0392(9) -0.0012(7) -0.0008(8)
O4 0.0378(8) 0.0413(8) 0.0718(11) -0.0160(8) 0.0020(7) 0.0168(6)

loop_
_atom_type_symbol
_atom_type_description
_atom_type_scat_dispersion_real
_atom_type_scat_dispersion_imag
_atom_type_scat_source
C C 0.0033 0.0016 'International Tables Vol C Tables 4.2.6.8 and 6.1.1.4'
H H 0.0000 0.0000 'International Tables Vol C Tables 4.2.6.8 and 6.1.1.4'
N N 0.0061 0.0033 'International Tables Vol C Tables 4.2.6.8 and 6.1.1.4'
O O 0.0106 0.0060 'International Tables Vol C Tables 4.2.6.8 and 6.1.1.4'
Cl Cl 0.1484 0.1585 'International Tables Vol C Tables 4.2.6.8 and 6.1.1.4'

loop_
_geom_angle_atom_site_label_1
_geom_angle_atom_site_label_2
_geom_angle_atom_site_label_3
_geom_angle
C1 N1 C11 112.03(13)
C1 N1 C12 113.86(12)
C11 N1 C12 111.89(13)
C1 N1 H1N 97.3
C11 N1 H1N 108.5
C12 N1 H1N 112.3
C9 N2 C13 118.36(11)
C9 N2 C14 114.51(11)
C13 N2 C14 115.19(11)
C9 N2 H1N 101.2
C13 N2 H1N 105.1
C14 N2 H1N 98.5
C21 N3 C23 113.44(12)
C21 N3 C22 112.51(12)
C23 N3 C22 109.69(12)
C15 O5 H5O 100.7
C2 C1 C10 122.27(14)
C2 C1 N1 118.92(13)
C10 C1 N1 118.75(12)
C1 C2 C3 120.65(14)
C1 C2 H2A 119.7
C3 C2 H2A 119.7
C4 C3 C2 119.72(14)
C4 C3 H3A 120.1
C2 C3 H3A 120.1
C3 C4 C5 120.55(15)
C3 C4 H4A 119.7
C5 C4 H4A 119.7
C6 C5 C4 120.11(13)
C6 C5 C10 118.81(12)
C4 C5 C10 121.08(13)
C7 C6 C5 120.68(13)
C7 C6 H6A 119.7
C5 C6 H6A 119.7
C6 C7 C8 122.57(13)
C6 C7 H7A 118.7
C8 C7 H7A 118.7
C9 C8 C7 118.19(12)
C9 C8 C15 125.99(12)
C7 C8 C15 115.78(11)
C8 C9 C10 120.24(12)
C8 C9 N2 125.64(12)
C10 C9 N2 114.12(11)
C5 C10 C1 115.40(12)
C5 C10 C9 119.27(12)
C1 C10 C9 125.32(13)
N1 C11 H11A 109.5
N1 C11 H11B 109.5
H11A C11 H11B 109.5
N1 C11 H11C 109.5
H11A C11 H11C 109.5
H11B C11 H11C 109.5
N1 C12 H12A 109.5
N1 C12 H12B 109.5
H12A C12 H12B 109.5
N1 C12 H12C 109.5
H12A C12 H12C 109.5
H12B C12 H12C 109.5
N2 C13 H13A 109.5
N2 C13 H13B 109.5
H13A C13 H13B 109.5
N2 C13 H13C 109.5
H13A C13 H13C 109.5
H13B C13 H13C 109.5
N2 C14 H14A 109.5
N2 C14 H14B 109.5
H14A C14 H14B 109.5
N2 C14 H14C 109.5
H14A C14 H14C 109.5
H14B C14 H14C 109.5
O5 C15 C24 107.59(10)
O5 C15 C8 112.23(10)
C24 C15 C8 110.01(10)
O5 C15 C16 105.91(10)
C24 C15 C16 109.11(10)
C8 C15 C16 111.81(11)
C17 C16 C21 117.71(12)
C17 C16 C15 121.03(12)
C21 C16 C15 121.03(11)
C18 C17 C16 121.94(13)
C18 C17 H17A 119.0
C16 C17 H17A 119.0
C19 C18 C17 119.62(13)
C19 C18 H18A 120.2
C17 C18 H18A 120.2
C18 C19 C20 119.66(13)
C18 C19 H19A 120.2
C20 C19 H19A 120.2
C19 C20 C21 120.79(13)
C19 C20 H20A 119.6
C21 C20 H20A 119.6
C20 C21 C16 120.25(12)
C20 C21 N3 120.86(12)
C16 C21 N3 118.85(12)
N3 C22 H22A 109.5
N3 C22 H22B 109.5
H22A C22 H22B 109.5
N3 C22 H22C 109.5
H22A C22 H22C 109.5
H22B C22 H22C 109.5
N3 C23 H23A 109.5
N3 C23 H23B 109.5
H23A C23 H23B 109.5
N3 C23 H23C 109.5
H23A C23 H23C 109.5
H23B C23 H23C 109.5
C25 C24 C29 119.06(13)
C25 C24 C15 121.80(12)
C29 C24 C15 118.97(12)
C24 C25 C26 120.41(13)
C24 C25 H25A 119.8
C26 C25 H25A 119.8
C27 C26 C25 120.23(13)
C27 C26 H26A 119.9
C25 C26 H26A 119.9
C26 C27 C28 119.73(13)
C26 C27 H27A 120.1
C28 C27 H27A 120.1
C29 C28 C27 120.21(13)
C29 C28 H28A 119.9
C27 C28 H28A 119.9
C28 C29 C24 120.34(13)
C28 C29 H29A 119.8
C24 C29 H29A 119.8
O4 Cl1 O1 110.09(10)
O4 Cl1 O3 109.12(11)
O1 Cl1 O3 108.38(9)
O4 Cl1 O2 109.90(9)
O1 Cl1 O2 109.85(9)
O3 Cl1 O2 109.47(11)

loop_
_geom_bond_atom_site_label_1
_geom_bond_atom_site_label_2
_geom_bond_distance
N1 C1 1.4664(19)
N1 C11 1.492(2)
N1 C12 1.494(2)
N1 H1N 1.2362
N2 C9 1.4580(17)
N2 C13 1.4814(18)
N2 C14 1.4851(18)
N2 H1N 1.3361
N3 C21 1.4505(17)
N3 C23 1.4685(19)
N3 C22 1.480(2)
O5 C15 1.4298(15)
O5 H5O 0.8355
C1 C2 1.368(2)
C1 C10 1.4360(19)
C2 C3 1.401(2)
C2 H2A 0.9500
C3 C4 1.366(2)
C3 H3A 0.9500
C4 C5 1.418(2)
C4 H4A 0.9500
C5 C6 1.4125(19)
C5 C10 1.426(2)
C6 C7 1.365(2)
C6 H6A 0.9500
C7 C8 1.4225(19)
C7 H7A 0.9500
C8 C9 1.3946(18)
C8 C15 1.5479(18)
C9 C10 1.4510(19)
C11 H11A 0.9800
C11 H11B 0.9800
C11 H11C 0.9800
C12 H12A 0.9800
C12 H12B 0.9800
C12 H12C 0.9800
C13 H13A 0.9800
C13 H13B 0.9800
C13 H13C 0.9800
C14 H14A 0.9800
C14 H14B 0.9800
C14 H14C 0.9800
C15 C24 1.5366(18)
C15 C16 1.5615(18)
C16 C17 1.3977(18)
C16 C21 1.4087(18)
C17 C18 1.3942(19)
C17 H17A 0.9500
C18 C19 1.387(2)
C18 H18A 0.9500
C19 C20 1.389(2)
C19 H19A 0.9500
C20 C21 1.3981(19)
C20 H20A 0.9500
C22 H22A 0.9800
C22 H22B 0.9800
C22 H22C 0.9800
C23 H23A 0.9800
C23 H23B 0.9800
C23 H23C 0.9800
C24 C25 1.3920(18)
C24 C29 1.4000(19)
C25 C26 1.396(2)
C25 H25A 0.9500
C26 C27 1.385(2)
C26 H26A 0.9500
C27 C28 1.392(2)
C27 H27A 0.9500
C28 C29 1.390(2)
C28 H28A 0.9500
C29 H29A 0.9500
Cl1 O4 1.4250(14)
Cl1 O1 1.4318(13)
Cl1 O3 1.4342(15)
Cl1 O2 1.4385(14)

loop_
_geom_hbond_atom_site_label_D
_geom_hbond_atom_site_label_H
_geom_hbond_atom_site_label_A
_geom_hbond_site_symmetry_A
_geom_hbond_distance_DH
_geom_hbond_distance_HA
_geom_hbond_distance_DA
_geom_hbond_angle_DHA
N1 H1N N2 1_555 1.236 1.336 2.540(2) 162
O5 H5O N3 1_555 0.835 1.910 2.677(2) 152

loop_
_geom_torsion_atom_site_label_1
_geom_torsion_atom_site_label_2
_geom_torsion_atom_site_label_3
_geom_torsion_atom_site_label_4
_geom_torsion
C11 N1 C1 C2 72.82(17)
C12 N1 C1 C2 -55.41(19)
C11 N1 C1 C10 -104.46(15)
C12 N1 C1 C10 127.31(15)
C10 C1 C2 C3 -0.6(2)
N1 C1 C2 C3 -177.81(14)
C1 C2 C3 C4 4.5(2)
C2 C3 C4 C5 -3.2(2)
C3 C4 C5 C6 177.61(14)
C3 C4 C5 C10 -2.0(2)
C4 C5 C6 C7 179.09(14)
C10 C5 C6 C7 -1.3(2)
C5 C6 C7 C8 -3.1(2)
C6 C7 C8 C9 3.6(2)
C6 C7 C8 C15 -178.58(13)
C7 C8 C9 C10 0.21(19)
C15 C8 C9 C10 -177.37(12)
C7 C8 C9 N2 -179.38(12)
C15 C8 C9 N2 3.0(2)
C13 N2 C9 C8 -55.98(18)
C14 N2 C9 C8 85.06(16)
C13 N2 C9 C10 124.40(13)
C14 N2 C9 C10 -94.56(14)
C6 C5 C10 C1 -174.08(13)
C4 C5 C10 C1 5.5(2)
C6 C5 C10 C9 4.9(2)
C4 C5 C10 C9 -175.47(13)
C2 C1 C10 C5 -4.3(2)
N1 C1 C10 C5 172.93(12)
C2 C1 C10 C9 176.79(14)
N1 C1 C10 C9 -6.0(2)
C8 C9 C10 C5 -4.40(19)
N2 C9 C10 C5 175.24(12)
C8 C9 C10 C1 174.51(13)
N2 C9 C10 C1 -5.85(19)
C9 C8 C15 O5 -33.61(18)
C7 C8 C15 O5 148.75(11)
C9 C8 C15 C24 86.14(15)
C7 C8 C15 C24 -91.50(13)
C9 C8 C15 C16 -152.46(13)
C7 C8 C15 C16 29.90(15)
O5 C15 C16 C17 129.54(12)
C24 C15 C16 C17 13.99(16)
C8 C15 C16 C17 -107.93(14)
O5 C15 C16 C21 -44.92(16)
C24 C15 C16 C21 -160.47(12)
C8 C15 C16 C21 77.61(15)
C21 C16 C17 C18 1.0(2)
C15 C16 C17 C18 -173.64(12)
C16 C17 C18 C19 0.4(2)
C17 C18 C19 C20 -1.5(2)
C18 C19 C20 C21 1.2(2)
C19 C20 C21 C16 0.2(2)
C19 C20 C21 N3 177.77(13)
C17 C16 C21 C20 -1.3(2)
C15 C16 C21 C20 173.36(12)
C17 C16 C21 N3 -178.89(12)
C15 C16 C21 N3 -4.26(19)
C23 N3 C21 C20 -38.67(19)
C22 N3 C21 C20 86.59(16)
C23 N3 C21 C16 138.93(13)
C22 N3 C21 C16 -95.81(15)
O5 C15 C24 C25 144.57(12)
C8 C15 C24 C25 22.04(16)
C16 C15 C24 C25 -100.96(14)
O5 C15 C24 C29 -40.22(15)
C8 C15 C24 C29 -162.75(12)
C16 C15 C24 C29 74.25(15)
C29 C24 C25 C26 -0.9(2)
C15 C24 C25 C26 174.27(12)
C24 C25 C26 C27 0.0(2)
C25 C26 C27 C28 1.0(2)
C26 C27 C28 C29 -0.9(2)
C27 C28 C29 C24 0.0(2)
C25 C24 C29 C28 1.0(2)
C15 C24 C29 C28 -174.38(12)
